data_4001790
loop_
_publ_author_name
'Brozek, Carl K.'
'Cozzolino, Anthony F.'
'Teat, Simon J.'
'Chen, Yu-Sheng'
'Dinc\(a, Mircea'

_publ_section_title
;
 Quantification of Site-Specific Cation Exchange in Metal--Organic
 Frameworks Using Multi-Wavelength Anomalous X-ray Dispersion
;
_journal_issue 15
_journal_name_full 'Chemistry of Materials'
_journal_page_first 2998
_journal_paper_doi 10.1021/cm400858d
_journal_volume 25
_journal_year 2013
_chemical_formula_sum 'C41 H12 Cl Mn7 N48 O5 Zn'
_chemical_formula_weight 1742.39
_chemical_name_systematic
; 
 ? 
;
_space_group_IT_number 221
_symmetry_space_group_name_Hall '-P 4 2 3'
_symmetry_space_group_name_H-M 'P m -3 m'
_atom_sites_solution_hydrogens geom
_atom_sites_solution_primary direct
_atom_sites_solution_secondary difmap
_audit_creation_method SHELXL-97
_cell_angle_alpha 90.00
_cell_angle_beta 90.00
_cell_angle_gamma 90.00
_cell_formula_units_Z 4
_cell_length_a 18.8285(4)
_cell_length_b 18.8285(4)
_cell_length_c 18.8285(4)
_cell_measurement_temperature 296(2)
_cell_volume 6674.9(2)
_computing_structure_refinement 'SHELXL-97 (Sheldrick, 2008)'
_computing_structure_solution 'SHELXS-97 (Sheldrick, 2008)'
_diffrn_ambient_temperature 296(2)
_diffrn_measured_fraction_theta_full 0.998
_diffrn_measured_fraction_theta_max 0.998
_diffrn_radiation_monochromator graphite
_diffrn_radiation_source 'fine-focus sealed tube'
_diffrn_radiation_type MoK\a
_diffrn_radiation_wavelength 0.71073
_diffrn_reflns_av_R_equivalents 0.0904
_diffrn_reflns_av_sigmaI/netI 0.0448
_diffrn_reflns_limit_h_max 21
_diffrn_reflns_limit_h_min -25
_diffrn_reflns_limit_k_max 26
_diffrn_reflns_limit_k_min -26
_diffrn_reflns_limit_l_max 25
_diffrn_reflns_limit_l_min -26
_diffrn_reflns_number 53913
_diffrn_reflns_theta_full 29.55
_diffrn_reflns_theta_max 29.55
_diffrn_reflns_theta_min 2.16
_exptl_absorpt_coefficient_mu 1.753
_exptl_crystal_density_diffrn 1.734
_exptl_crystal_density_method 'not measured'
_exptl_crystal_F_000 3424
_refine_diff_density_max 6.296
_refine_diff_density_min -1.026
_refine_diff_density_rms 0.392
_refine_ls_extinction_method none
_refine_ls_goodness_of_fit_ref 4.488
_refine_ls_hydrogen_treatment mixed
_refine_ls_matrix_type full
_refine_ls_number_parameters 54
_refine_ls_number_reflns 1897
_refine_ls_number_restraints 0
_refine_ls_restrained_S_all 4.488
_refine_ls_R_factor_all 0.2086
_refine_ls_R_factor_gt 0.1991
_refine_ls_shift/su_max 0.228
_refine_ls_shift/su_mean 0.021
_refine_ls_structure_factor_coef Fsqd
_refine_ls_weighting_details 'calc w=1/[\s^2^(Fo^2^)+(0.1000P)^2^+0.0000P] where P=(Fo^2^+2Fc^2^)/3'
_refine_ls_weighting_scheme calc
_refine_ls_wR_factor_gt 0.4940
_refine_ls_wR_factor_ref 0.5026
_reflns_number_gt 1622
_reflns_number_total 1897
_reflns_threshold_expression >2sigma(I)
_cod_data_source_file cm400858d_si_005.cif
_cod_data_source_block znmnbtt_16kev_0m
_cod_database_code 4001790

loop_
_symmetry_equiv_pos_as_xyz
'x, y, z'
'-x, -y, z'
'-x, y, -z'
'x, -y, -z'
'z, x, y'
'z, -x, -y'
'-z, -x, y'
'-z, x, -y'
'y, z, x'
'-y, z, -x'
'y, -z, -x'
'-y, -z, x'
'y, x, -z'
'-y, -x, -z'
'y, -x, z'
'-y, x, z'
'x, z, -y'
'-x, z, y'
'-x, -z, -y'
'x, -z, y'
'z, y, -x'
'z, -y, x'
'-z, y, x'
'-z, -y, -x'
'-x, -y, -z'
'x, y, -z'
'x, -y, z'
'-x, y, z'
'-z, -x, -y'
'-z, x, y'
'z, x, -y'
'z, -x, y'
'-y, -z, -x'
'y, -z, x'
'-y, z, x'
'y, z, -x'
'-y, -x, z'
'y, x, z'
'-y, x, -z'
'y, -x, -z'
'-x, -z, y'
'x, -z, -y'
'x, z, y'
'-x, z, -y'
'-z, -y, x'
'-z, y, -x'
'z, -y, -x'
'z, y, x'

loop_
_atom_site_label
_atom_site_type_symbol
_atom_site_fract_x
_atom_site_fract_y
_atom_site_fract_z
_atom_site_U_iso_or_equiv
_atom_site_adp_type
_atom_site_occupancy
_atom_site_symmetry_multiplicity
_atom_site_calc_flag
_atom_site_refinement_flags
Zn1 Zn 0.0000 0.359(3) 0.5000 0.0438(16) Uani 0.75 4 d SP
Mn1 Mn 0.0000 0.358(14) 0.5000 0.0438(16) Uani 0.25 4 d SP
Cl2 Cl 0.0000 0.5000 0.5000 0.0358(12) Uani 1 16 d S
O1 O 0.0000 0.2484(9) 0.5000 0.114(7) Uani 1 4 d S
N1 N 0.0788(3) 0.3702(3) 0.4188(3) 0.0392(12) Uani 1 1 d .
N2 N 0.1339(2) 0.3263(3) 0.4089(3) 0.0399(12) Uani 1 1 d .
C1 C 0.1666(5) 0.3511(3) 0.3511(3) 0.0421(18) Uani 1 2 d S
C2 C 0.2302(4) 0.3206(3) 0.3206(3) 0.0433(18) Uani 1 2 d S
C3 C 0.2605(4) 0.3500(5) 0.2605(4) 0.046(2) Uani 1 2 d S
H3 H 0.2401 0.3901 0.2401 0.056 Uiso 1 2 calc SR
Zn3 Zn 0.1272(2) 0.2624(2) 0.5000 -0.0153(8) Uani 0.06 2 d SP

loop_
_atom_site_aniso_label
_atom_site_aniso_U_11
_atom_site_aniso_U_22
_atom_site_aniso_U_33
_atom_site_aniso_U_23
_atom_site_aniso_U_13
_atom_site_aniso_U_12
Zn1 0.0497(10) 0.049(4) 0.0326(9) 0.000 0.000 0.000
Mn1 0.0497(10) 0.049(4) 0.0326(9) 0.000 0.000 0.000
Cl2 0.038(2) 0.0345(15) 0.0345(15) 0.000 0.000 0.000
O1 0.22(2) 0.071(9) 0.047(6) 0.000 0.000 0.000
N1 0.037(2) 0.042(3) 0.039(2) 0.0041(18) -0.0020(19) 0.0020(18)
N2 0.038(2) 0.043(3) 0.039(2) 0.0089(18) 0.0052(17) 0.0092(18)
C1 0.039(4) 0.044(3) 0.044(3) 0.005(3) 0.009(2) 0.009(2)
C2 0.039(4) 0.045(3) 0.045(3) 0.007(3) 0.010(2) 0.010(2)
C3 0.046(3) 0.048(4) 0.046(3) 0.012(3) 0.008(4) 0.012(3)
Zn3 -0.0128(18) -0.0122(18) -0.0210(16) 0.000 0.000 0.0051(14)

loop_
_atom_type_symbol
_atom_type_description
_atom_type_scat_dispersion_real
_atom_type_scat_dispersion_imag
_atom_type_scat_source
C C 0.0033 0.0016 'International Tables Vol C Tables 4.2.6.8 and 6.1.1.4'
H H 0.0000 0.0000 'International Tables Vol C Tables 4.2.6.8 and 6.1.1.4'
N N 0.0061 0.0033 'International Tables Vol C Tables 4.2.6.8 and 6.1.1.4'
O O 0.0106 0.0060 'International Tables Vol C Tables 4.2.6.8 and 6.1.1.4'
Cl Cl 0.1484 0.1585 'International Tables Vol C Tables 4.2.6.8 and 6.1.1.4'
Mn Mn 0.3368 0.7283 'International Tables Vol C Tables 4.2.6.8 and 6.1.1.4'
Zn Zn 0.2839 1.4301 'International Tables Vol C Tables 4.2.6.8 and 6.1.1.4'

loop_
_geom_angle_atom_site_label_1
_geom_angle_atom_site_label_2
_geom_angle_atom_site_label_3
_geom_angle
_geom_angle_site_symmetry_1
_geom_angle_site_symmetry_3
O1 Zn1 N1 95.5(17) . .
O1 Zn1 N1 95.5(17) . 26_556
N1 Zn1 N1 91.2(4) . 26_556
O1 Zn1 N1 95.5(17) . 28
N1 Zn1 N1 87.7(4) . 28
N1 Zn1 N1 169(3) 26_556 28
O1 Zn1 N1 95.5(17) . 3_556
N1 Zn1 N1 169(3) . 3_556
N1 Zn1 N1 87.7(4) 26_556 3_556
N1 Zn1 N1 91.2(4) 28 3_556
O1 Zn1 Cl2 180.000(1) . .
N1 Zn1 Cl2 84.5(17) . .
N1 Zn1 Cl2 84.5(17) 26_556 .
N1 Zn1 Cl2 84.5(17) 28 .
N1 Zn1 Cl2 84.5(17) 3_556 .
O1 Zn1 Zn3 52.7(10) . .
N1 Zn1 Zn3 60.4(7) . .
N1 Zn1 Zn3 60.4(7) 26_556 .
N1 Zn1 Zn3 127.5(16) 28 .
N1 Zn1 Zn3 127.5(16) 3_556 .
Cl2 Zn1 Zn3 127.3(10) . .
O1 Zn1 Zn3 52.7(10) . 3_556
N1 Zn1 Zn3 127.5(16) . 3_556
N1 Zn1 Zn3 127.5(16) 26_556 3_556
N1 Zn1 Zn3 60.4(7) 28 3_556
N1 Zn1 Zn3 60.4(7) 3_556 3_556
Cl2 Zn1 Zn3 127.3(10) . 3_556
Zn3 Zn1 Zn3 105(2) . 3_556
O1 Mn1 N1 96(7) . .
O1 Mn1 N1 96(7) . 26_556
N1 Mn1 N1 91.0(16) . 26_556
O1 Mn1 N1 96(7) . 28
N1 Mn1 N1 87.6(15) . 28
N1 Mn1 N1 167(10) 26_556 28
O1 Mn1 N1 96(7) . 3_556
N1 Mn1 N1 167(10) . 3_556
N1 Mn1 N1 87.6(15) 26_556 3_556
N1 Mn1 N1 91.0(16) 28 3_556
O1 Mn1 Cl2 180.000(1) . .
N1 Mn1 Cl2 84(7) . .
N1 Mn1 Cl2 84(7) 26_556 .
N1 Mn1 Cl2 84(7) 28 .
N1 Mn1 Cl2 84(7) 3_556 .
O1 Mn1 Zn3 53(4) . .
N1 Mn1 Zn3 61(3) . .
N1 Mn1 Zn3 61(3) 26_556 .
N1 Mn1 Zn3 128(6) 28 .
N1 Mn1 Zn3 128(6) 3_556 .
Cl2 Mn1 Zn3 127(4) . .
O1 Mn1 Zn3 53(4) . 3_556
N1 Mn1 Zn3 128(6) . 3_556
N1 Mn1 Zn3 128(6) 26_556 3_556
N1 Mn1 Zn3 61(3) 28 3_556
N1 Mn1 Zn3 61(3) 3_556 3_556
Cl2 Mn1 Zn3 127(4) . 3_556
Zn3 Mn1 Zn3 106(8) . 3_556
Mn1 Cl2 Mn1 180.00(2) 41_565 17_556
Mn1 Cl2 Mn1 90.0 41_565 25_566
Mn1 Cl2 Mn1 90.000(17) 17_556 25_566
Mn1 Cl2 Zn1 90.000(13) 41_565 25_566
Mn1 Cl2 Zn1 90.000(6) 17_556 25_566
Mn1 Cl2 Zn1 0.00(2) 25_566 25_566
Mn1 Cl2 Zn1 180.00(3) 41_565 17_556
Mn1 Cl2 Zn1 0.00(3) 17_556 17_556
Mn1 Cl2 Zn1 90.000(4) 25_566 17_556
Zn1 Cl2 Zn1 90.000(2) 25_566 17_556
Mn1 Cl2 Zn1 0.000(18) 41_565 41_565
Mn1 Cl2 Zn1 180.000(13) 17_556 41_565
Mn1 Cl2 Zn1 90.000(6) 25_566 41_565
Zn1 Cl2 Zn1 90.000(2) 25_566 41_565
Zn1 Cl2 Zn1 180.000(4) 17_556 41_565
Mn1 Cl2 Zn1 90.000(8) 41_565 .
Mn1 Cl2 Zn1 90.000(11) 17_556 .
Mn1 Cl2 Zn1 180.00(3) 25_566 .
Zn1 Cl2 Zn1 180.000(4) 25_566 .
Zn1 Cl2 Zn1 90.0 17_556 .
Zn1 Cl2 Zn1 90.000(5) 41_565 .
Mn1 Cl2 Mn1 90.00(2) 41_565 .
Mn1 Cl2 Mn1 90.0 17_556 .
Mn1 Cl2 Mn1 180.000(16) 25_566 .
Zn1 Cl2 Mn1 180.00(4) 25_566 .
Zn1 Cl2 Mn1 90.000(11) 17_556 .
Zn1 Cl2 Mn1 90.000(8) 41_565 .
Zn1 Cl2 Mn1 0.000(4) . .
Mn1 O1 Zn1 0.00(2) . .
Mn1 O1 Zn3 83.7(4) . .
Zn1 O1 Zn3 83.7(4) . .
Mn1 O1 Zn3 83.7(4) . 3_556
Zn1 O1 Zn3 83.7(4) . 3_556
Zn3 O1 Zn3 167.4(8) . 3_556
N1 N1 N2 109.7(3) 43 .
N1 N1 Zn1 124.9(14) 43 .
N2 N1 Zn1 125.3(15) . .
N1 N1 Mn1 126(6) 43 .
N2 N1 Mn1 125(6) . .
Zn1 N1 Mn1 1(9) . .
N1 N2 C1 104.8(5) . .
N1 N2 Zn3 101.1(4) . .
C1 N2 Zn3 153.5(5) . .
N2 C1 N2 111.0(7) . 43
N2 C1 C2 124.5(4) . .
N2 C1 C2 124.5(4) 43 .
C3 C2 C3 119.0(9) 5 .
C3 C2 C1 120.5(4) 5 .
C3 C2 C1 120.5(4) . .
C2 C3 C2 121.0(9) . 9
C2 C3 H3 119.5 . .
C2 C3 H3 119.5 9 .
N2 Zn3 N2 109.6(4) 26_556 .
N2 Zn3 O1 97.0(3) 26_556 .
N2 Zn3 O1 97.0(3) . .
N2 Zn3 Zn1 72.6(5) 26_556 .
N2 Zn3 Zn1 72.6(5) . .
O1 Zn3 Zn1 43.6(11) . .
N2 Zn3 Mn1 73(2) 26_556 .
N2 Zn3 Mn1 73(2) . .
O1 Zn3 Mn1 43(4) . .
Zn1 Zn3 Mn1 1(5) . .

loop_
_geom_bond_atom_site_label_1
_geom_bond_atom_site_label_2
_geom_bond_distance
_geom_bond_site_symmetry_2
Zn1 O1 2.09(7) .
Zn1 N1 2.140(8) .
Zn1 N1 2.140(8) 26_556
Zn1 N1 2.140(8) 28
Zn1 N1 2.140(8) 3_556
Zn1 Cl2 2.65(6) .
Zn1 Zn3 3.01(4) .
Zn1 Zn3 3.01(4) 3_556
Mn1 O1 2.1(3) .
Mn1 N1 2.14(3) .
Mn1 N1 2.14(3) 26_556
Mn1 N1 2.14(3) 28
Mn1 N1 2.14(3) 3_556
Mn1 Cl2 2.7(3) .
Mn1 Zn3 2.99(16) .
Mn1 Zn3 2.99(16) 3_556
Cl2 Mn1 2.7(3) 41_565
Cl2 Mn1 2.7(3) 17_556
Cl2 Mn1 2.7(3) 25_566
Cl2 Zn1 2.65(6) 25_566
Cl2 Zn1 2.65(6) 17_556
Cl2 Zn1 2.65(6) 41_565
O1 Zn3 2.410(5) .
O1 Zn3 2.410(5) 3_556
N1 N1 1.295(10) 43
N1 N2 1.340(7) .
N2 C1 1.334(7) .
N2 Zn3 2.100(5) .
C1 N2 1.334(7) 43
C1 C2 1.447(11) .
C2 C3 1.383(6) 5
C2 C3 1.383(6) .
C3 C2 1.383(6) 9
C3 H3 0.9300 .
Zn3 N2 2.100(5) 26_556
